data_4024870
loop_
_publ_author_name
'Changho Han'
'Francis J. Barrios'
'Mark V. Riofski'
'David A. Colby'

_publ_contact_author_address
;    Department of Chemistry
     Purdue University
     560 Oval Dr.
     W. Lafayette
     IN 47907-2084
     USA
;
_publ_contact_author_email pfanwick@purdue.edu
_publ_contact_author_fax 1(765)4940239
_publ_contact_author_name 'Fanwick, Phillip E.'
_publ_contact_author_phone 1(765)4944572
_publ_section_title
;
Semisynthetic Derivatives of Sesquiterpene Lactones by Palladium-Catalyzed
Arylation of the \a-Methylene-\g-lactone Substructure
;
_journal_name_full 'Journal of Organic Chemistry'
_journal_page_first 7176
_journal_page_last 7179
_journal_paper_doi 10.1021/jo901533e
_journal_volume 74
_journal_year 2009
_chemical_absolute_configuration ad
_chemical_formula_moiety 'C22 H23 F3 O3'
_chemical_formula_sum 'C22 H23 F3 O3'
_chemical_formula_weight 392.42
_space_group_IT_number 19
_symmetry_cell_setting orthorhombic
_symmetry_space_group_name_Hall 'P 2ac 2ab'
_symmetry_space_group_name_H-M 'P 21 21 21'
_atom_type_scat_source 'International Tables for Crystallography (Vol C)'
_audit_creation_date 27-03-09
_audit_creation_method 'SHELXL and local programs'
_cell_angle_alpha 90.00
_cell_angle_beta 90.00
_cell_angle_gamma 90.00
_cell_formula_units_Z 4
_cell_length_a 8.4424(4)
_cell_length_b 13.3817(6)
_cell_length_c 16.9812(8)
_cell_measurement_reflns_used 7439
_cell_measurement_temperature 150
_cell_measurement_theta_max 66
_cell_measurement_theta_min 6
_cell_volume 1918.43(15)
_computing_cell_refinement 'CrystalClear (Rigaku, 2001)'
_computing_data_collection 'CrystalClear(Rigaku, 2001)'
_computing_data_reduction 'CrystalClear (Rigaku, 2001)'
_computing_molecular_graphics
;
    ORTEP (Johnson, 1976)
    PLATON (Spek, 1997)
;
_computing_publication_material 'SHELX97(Sheldrick, 2008) and local programs'
_computing_structure_refinement 'SHELX97 (Sheldrick, 2008)'
_computing_structure_solution
;
 Direct methods (SIR2004, Burla et al., 2005)
;
_diffrn_ambient_temperature 150
_diffrn_measured_fraction_theta_full 0.9801
_diffrn_measured_fraction_theta_max 0.9762
_diffrn_measurement_device_type Rigaku_Rapid_II
_diffrn_measurement_method \w
_diffrn_radiation_monochromator 'confocal optics'
_diffrn_radiation_type CU-K\a
_diffrn_radiation_wavelength 1.54184
_diffrn_reflns_av_R_equivalents 0.039
_diffrn_reflns_limit_h_max 10
_diffrn_reflns_limit_h_min -5
_diffrn_reflns_limit_k_max 15
_diffrn_reflns_limit_k_min -14
_diffrn_reflns_limit_l_max 20
_diffrn_reflns_limit_l_min -19
_diffrn_reflns_number 7439
_diffrn_reflns_theta_full 63.7
_diffrn_reflns_theta_max 66.54
_diffrn_reflns_theta_min 6.62
_diffrn_standards_number 0
_exptl_absorpt_coefficient_mu 0.887
_exptl_absorpt_correction_T_max 0.9824
_exptl_absorpt_correction_T_min 0.8194
_exptl_absorpt_correction_type multi-scan
_exptl_absorpt_process_details 'CrystalClear (Rigaku, 2001)'
_exptl_crystal_colour colorless
_exptl_crystal_density_diffrn 1.359
_exptl_crystal_density_method 'not measured'
_exptl_crystal_description needle
_exptl_crystal_F_000 824
_exptl_crystal_size_max 0.20
_exptl_crystal_size_mid 0.10
_exptl_crystal_size_min 0.02
_refine_diff_density_max 0.16
_refine_diff_density_min -0.19
_refine_ls_abs_structure_details 'Flack H. D. (1983), Acta Cryst. A39, 876-881'
_refine_ls_abs_structure_Flack 0.01(15)
_refine_ls_extinction_method none
_refine_ls_goodness_of_fit_ref 1.007
_refine_ls_hydrogen_treatment constr
_refine_ls_matrix_type full
_refine_ls_number_parameters 255
_refine_ls_number_reflns 3205
_refine_ls_number_restraints 0
_refine_ls_R_factor_all 0.051
_refine_ls_R_factor_gt 0.038
_refine_ls_shift/su_max 0.001
_refine_ls_structure_factor_coef Fsqd
_refine_ls_weighting_details '1/[\s^2^(Fo^2^)+(0.0369P)^2^+0.0000P] where P=(Fo^2^+2Fc^2^)/3  '
_refine_ls_weighting_scheme calc
_refine_ls_wR_factor_gt 0.076
_refine_ls_wR_factor_ref 0.087
_reflns_Friedel_coverage 1.0000
_reflns_number_gt 2484
_reflns_number_total 3205
_reflns_threshold_expression >2.0\s(I)
_cod_data_source_file jo901533e_si_002.cif
_cod_data_source_block CH122
_cod_depositor_comments
;
The following automatic conversions were performed:
'_refine_ls_weighting_scheme' value 'calc ' changed to 'calc' according to
'/home/saulius/struct/CIF-dictionaries/cif_core.dic' dictionary named
'cif_core.dic' version 2.4.1 from 2010-06-29.

Automatic conversion script
Id: cif_fix_enum 1527 2010-12-29 10:47:43Z saulius 

The following automatic conversions were performed:

data name '_exptl_absorpt__process_details' was replaced with
'_exptl_absorpt_process_details' as specified in the replacement file
'data/replacement-values/replacement_tags.lst'.

Automatic conversion script
Id: cif_correct_tags 9268 2022-04-12 08:56:07Z antanas 
;
_cod_database_code 4024870

loop_
_symmetry_equiv_pos_as_xyz
'x, y, z'
'-x+1/2, -y, z+1/2'
'-x, y+1/2, -z+1/2'
'x+1/2, -y+1/2, -z'

loop_
_atom_site_label
_atom_site_fract_x
_atom_site_fract_y
_atom_site_fract_z
_atom_site_U_iso_or_equiv
_atom_site_adp_type
_atom_site_occupancy
_atom_site_symmetry_multiplicity
_atom_site_calc_flag
_atom_site_refinement_flags
_atom_site_disorder_assembly
_atom_site_disorder_group
F1 -0.38261(16) 0.42826(11) 1.40188(8) 0.0533(4) Uani 1 1 d . . .
F2 -0.24572(16) 0.29393(12) 1.41764(7) 0.0555(4) Uani 1 1 d . . .
F3 -0.44603(16) 0.32378(11) 1.49265(7) 0.0596(4) Uani 1 1 d . . .
O12 0.01585(19) 0.21945(12) 0.95728(9) 0.0460(5) Uani 1 1 d . . .
O31 -0.01193(18) 0.32399(12) 1.10943(9) 0.0439(4) Uani 1 1 d . . .
O32 -0.0781(2) 0.45879(13) 1.18032(9) 0.0519(5) Uani 1 1 d . . .
C1 -0.0128(3) 0.11387(19) 0.97514(13) 0.0400(6) Uani 1 1 d . . .
C2 -0.0925(3) 0.19372(17) 1.01973(12) 0.0384(6) Uani 1 1 d . . .
C3 -0.0542(3) 0.21808(17) 1.10414(13) 0.0366(6) Uani 1 1 d . . .
C4 -0.2014(3) 0.20176(16) 1.15739(13) 0.0332(5) Uani 1 1 d . . .
C5 -0.1930(3) 0.11229(17) 1.21458(13) 0.0400(6) Uani 1 1 d . . .
C6 -0.2864(3) 0.02091(17) 1.18448(14) 0.0436(7) Uani 1 1 d . . .
C7 -0.2134(3) -0.02697(18) 1.11308(16) 0.0418(6) Uani 1 1 d . . .
C8 -0.2632(3) -0.0044(2) 1.04024(14) 0.0439(6) Uani 1 1 d . . .
C9 -0.1919(3) -0.0342(2) 0.96260(15) 0.0509(7) Uani 1 1 d . . .
C10 -0.1156(3) 0.05545(19) 0.91909(14) 0.0484(7) Uani 1 1 d . . .
C11 0.1340(3) 0.06260(19) 1.00450(15) 0.0488(7) Uani 1 1 d . . .
C32 -0.1017(3) 0.3717(2) 1.16420(14) 0.0401(6) Uani 1 1 d . . .
C33 -0.2225(3) 0.30281(17) 1.19575(13) 0.0327(5) Uani 1 1 d . . .
C40 -0.3292(3) 0.33486(18) 1.24751(13) 0.0352(6) Uani 1 1 d . . .
C41 -0.4635(3) 0.27656(17) 1.28017(13) 0.0346(6) Uani 1 1 d . . .
C42 -0.4986(3) 0.27547(17) 1.36104(13) 0.0341(6) Uani 1 1 d . . .
C43 -0.6226(3) 0.21787(18) 1.38955(14) 0.0425(6) Uani 1 1 d . . .
C44 -0.7148(3) 0.16125(18) 1.33896(15) 0.0456(7) Uani 1 1 d . . .
C45 -0.6829(3) 0.16289(18) 1.25944(15) 0.0406(6) Uani 1 1 d . . .
C46 -0.5599(3) 0.22043(18) 1.23001(13) 0.0399(6) Uani 1 1 d . . .
C47 -0.3955(3) 0.3304(2) 1.41780(14) 0.0447(7) Uani 1 1 d . . .
C71 -0.0808(3) -0.09866(18) 1.13205(14) 0.0507(7) Uani 1 1 d . . .
H2 -0.2066 0.2029 1.0057 0.046 Uiso 1 1 calc R . .
H3 0.0358 0.1757 1.1229 0.044 Uiso 1 1 calc R . .
H4 -0.2944 0.1907 1.1220 0.040 Uiso 1 1 calc R . .
H8 -0.3560 0.0356 1.0373 0.053 Uiso 1 1 calc R . .
H40 -0.3184 0.4018 1.2654 0.042 Uiso 1 1 calc R . .
H43 -0.6444 0.2172 1.4444 0.051 Uiso 1 1 calc R . .
H44 -0.7992 0.1217 1.3589 0.055 Uiso 1 1 calc R . .
H45 -0.7458 0.1242 1.2244 0.049 Uiso 1 1 calc R . .
H46 -0.5408 0.2217 1.1749 0.048 Uiso 1 1 calc R . .
H5A -0.0808 0.0931 1.2222 0.048 Uiso 1 1 calc R . .
H5B -0.2359 0.1328 1.2664 0.048 Uiso 1 1 calc R . .
H6A -0.2930 -0.0293 1.2272 0.052 Uiso 1 1 calc R . .
H6B -0.3957 0.0420 1.1715 0.052 Uiso 1 1 calc R . .
H9A -0.2753 -0.0636 0.9288 0.061 Uiso 1 1 calc R . .
H9B -0.1102 -0.0860 0.9717 0.061 Uiso 1 1 calc R . .
H10A -0.0508 0.0309 0.8745 0.058 Uiso 1 1 calc R . .
H10B -0.1996 0.0993 0.8977 0.058 Uiso 1 1 calc R . .
H11A 0.1985 0.0412 0.9596 0.073 Uiso 1 1 calc R . .
H11B 0.1042 0.0041 1.0359 0.073 Uiso 1 1 calc R . .
H11C 0.1952 0.1090 1.0372 0.073 Uiso 1 1 calc R . .
H71A -0.0458 -0.1319 1.0837 0.076 Uiso 1 1 calc R . .
H71B -0.1186 -0.1489 1.1696 0.076 Uiso 1 1 calc R . .
H71C 0.0081 -0.0618 1.1552 0.076 Uiso 1 1 calc R . .

loop_
_atom_site_aniso_label
_atom_site_aniso_U_11
_atom_site_aniso_U_22
_atom_site_aniso_U_33
_atom_site_aniso_U_12
_atom_site_aniso_U_13
_atom_site_aniso_U_23
F1 0.0541(9) 0.0580(10) 0.0479(10) -0.0066(8) -0.0040(7) -0.0094(8)
F2 0.0371(8) 0.0817(11) 0.0477(9) 0.0061(8) -0.0071(7) 0.0009(8)
F3 0.0539(9) 0.0967(12) 0.0281(8) -0.0055(9) 0.0010(7) -0.0041(8)
O12 0.0477(10) 0.0553(12) 0.0349(10) -0.0022(10) 0.0086(8) 0.0092(8)
O31 0.0431(9) 0.0469(11) 0.0415(10) -0.0124(9) 0.0082(8) -0.0015(8)
O32 0.0635(12) 0.0429(11) 0.0492(12) -0.0159(10) 0.0002(9) 0.0023(9)
C1 0.0434(15) 0.0435(16) 0.0333(14) -0.0013(13) 0.0055(12) 0.0047(12)
C2 0.0368(13) 0.0502(16) 0.0280(13) -0.0001(13) 0.0048(11) 0.0101(12)
C3 0.0369(13) 0.0387(15) 0.0342(14) 0.0002(12) 0.0006(11) 0.0054(12)
C4 0.0345(12) 0.0358(14) 0.0294(13) 0.0003(11) 0.0007(11) 0.0041(11)
C5 0.0456(14) 0.0397(15) 0.0349(14) 0.0010(12) 0.0020(12) 0.0058(12)
C6 0.0471(15) 0.0423(16) 0.0415(16) -0.0041(13) 0.0090(13) 0.0050(13)
C7 0.0407(15) 0.0374(16) 0.0473(16) -0.0059(12) 0.0051(13) -0.0002(13)
C8 0.0397(14) 0.0458(16) 0.0463(17) -0.0056(13) 0.0063(13) -0.0048(14)
C9 0.0508(17) 0.0560(18) 0.0459(17) -0.0061(14) 0.0022(13) -0.0093(14)
C10 0.0462(16) 0.0621(18) 0.0369(16) -0.0012(14) 0.0049(13) -0.0049(14)
C11 0.0393(14) 0.0551(18) 0.0520(17) 0.0024(14) 0.0052(13) 0.0031(14)
C32 0.0405(15) 0.0471(17) 0.0328(14) -0.0034(13) -0.0025(12) 0.0038(13)
C33 0.0341(12) 0.0366(14) 0.0275(12) -0.0042(11) -0.0028(11) 0.0017(12)
C40 0.0388(13) 0.0351(14) 0.0317(13) -0.0004(12) -0.0025(11) 0.0001(12)
C41 0.0362(13) 0.0345(14) 0.0332(14) 0.0035(11) -0.0013(11) 0.0003(11)
C42 0.0329(12) 0.0417(15) 0.0275(13) 0.0063(12) -0.0023(10) 0.0028(11)
C43 0.0379(14) 0.0555(17) 0.0340(14) 0.0025(13) 0.0008(12) 0.0076(13)
C44 0.0412(14) 0.0479(17) 0.0478(16) -0.0051(13) 0.0018(13) 0.0068(14)
C45 0.0386(13) 0.0422(16) 0.0410(15) -0.0003(12) -0.0035(12) 0.0031(13)
C46 0.0414(14) 0.0444(16) 0.0340(14) 0.0006(12) 0.0004(11) 0.0023(12)
C47 0.0429(15) 0.0554(18) 0.0357(16) 0.0022(15) 0.0005(13) 0.0020(14)
C71 0.0540(16) 0.0445(17) 0.0534(17) 0.0025(14) -0.0037(14) -0.0002(14)

loop_
_atom_type_symbol
_atom_type_radius_bond
F 0.72
O 0.73
C 0.77
H 0.32

loop_
_geom_angle_atom_site_label_1
_geom_angle_atom_site_label_2
_geom_angle_atom_site_label_3
_geom_angle
_geom_angle_site_symmetry_1
_geom_angle_site_symmetry_2
_geom_angle_site_symmetry_3
_geom_angle_publ_flag
C2 O12 C1 60.85(14) . . . ?
C32 O31 C3 111.16(18) . . . ?
O12 C1 C2 58.80(13) . . . ?
O12 C1 C11 111.9(2) . . . ?
C2 C1 C11 122.5(2) . . . ?
O12 C1 C10 117.7(2) . . . ?
C2 C1 C10 116.0(2) . . . ?
C11 C1 C10 116.6(2) . . . ?
O12 C2 C1 60.34(14) . . . ?
O12 C2 C3 120.84(19) . . . ?
C1 C2 C3 123.3(2) . . . ?
O12 C2 H2 114.00 . . . ?
C1 C2 H2 114.00 . . . ?
C3 C2 H2 114.00 . . . ?
O31 C3 C2 108.69(18) . . . ?
O31 C3 C4 107.20(17) . . . ?
C2 C3 C4 110.65(18) . . . ?
O31 C3 H3 110.10 . . . ?
C2 C3 H3 110.10 . . . ?
C4 C3 H3 110.10 . . . ?
C33 C4 C5 115.36(18) . . . ?
C33 C4 C3 102.67(17) . . . ?
C5 C4 C3 116.04(19) . . . ?
C33 C4 H4 107.40 . . . ?
C5 C4 H4 107.40 . . . ?
C3 C4 H4 107.40 . . . ?
C6 C5 C4 112.53(19) . . . ?
C6 C5 H5A 109.10 . . . ?
C4 C5 H5A 109.10 . . . ?
C6 C5 H5B 109.10 . . . ?
C4 C5 H5B 109.10 . . . ?
H5A C5 H5B 107.80 . . . ?
C7 C6 C5 113.29(19) . . . ?
C7 C6 H6A 108.90 . . . ?
C5 C6 H6A 108.90 . . . ?
C7 C6 H6B 108.90 . . . ?
C5 C6 H6B 108.90 . . . ?
H6A C6 H6B 107.70 . . . ?
C8 C7 C6 121.3(2) . . . ?
C8 C7 C71 124.9(2) . . . ?
C6 C7 C71 113.8(2) . . . ?
C7 C8 C9 128.6(3) . . . ?
C7 C8 H8 115.70 . . . ?
C9 C8 H8 115.70 . . . ?
C8 C9 C10 112.3(2) . . . ?
C8 C9 H9A 109.10 . . . ?
C10 C9 H9A 109.10 . . . ?
C8 C9 H9B 109.10 . . . ?
C10 C9 H9B 109.10 . . . ?
H9A C9 H9B 107.90 . . . ?
C1 C10 C9 109.9(2) . . . ?
C1 C10 H10A 109.70 . . . ?
C9 C10 H10A 109.70 . . . ?
C1 C10 H10B 109.70 . . . ?
C9 C10 H10B 109.70 . . . ?
H10A C10 H10B 108.20 . . . ?
C1 C11 H11A 109.50 . . . ?
C1 C11 H11B 109.50 . . . ?
H11A C11 H11B 109.50 . . . ?
C1 C11 H11C 109.50 . . . ?
H11A C11 H11C 109.50 . . . ?
H11B C11 H11C 109.50 . . . ?
O32 C32 O31 120.9(2) . . . ?
O32 C32 C33 129.2(2) . . . ?
O31 C32 C33 109.9(2) . . . ?
C40 C33 C32 120.4(2) . . . ?
C40 C33 C4 130.8(2) . . . ?
C32 C33 C4 108.75(19) . . . ?
C33 C40 C41 126.5(2) . . . ?
C33 C40 H40 116.70 . . . ?
C41 C40 H40 116.70 . . . ?
C46 C41 C42 117.9(2) . . . ?
C46 C41 C40 120.0(2) . . . ?
C42 C41 C40 122.2(2) . . . ?
C43 C42 C41 120.4(2) . . . ?
C43 C42 C47 119.2(2) . . . ?
C41 C42 C47 120.2(2) . . . ?
C44 C43 C42 120.8(2) . . . ?
C44 C43 H43 119.60 . . . ?
C42 C43 H43 119.60 . . . ?
C45 C44 C43 119.3(2) . . . ?
C45 C44 H44 120.40 . . . ?
C43 C44 H44 120.40 . . . ?
C44 C45 C46 120.6(2) . . . ?
C44 C45 H45 119.70 . . . ?
C46 C45 H45 119.70 . . . ?
C45 C46 C41 121.0(2) . . . ?
C45 C46 H46 119.50 . . . ?
C41 C46 H46 119.50 . . . ?
F1 C47 F3 106.3(2) . . . ?
F1 C47 F2 106.0(2) . . . ?
F3 C47 F2 105.92(19) . . . ?
F1 C47 C42 113.4(2) . . . ?
F3 C47 C42 113.1(2) . . . ?
F2 C47 C42 111.4(2) . . . ?
C7 C71 H71A 109.50 . . . ?
C7 C71 H71B 109.50 . . . ?
H71A C71 H71B 109.50 . . . ?
C7 C71 H71C 109.50 . . . ?
H71A C71 H71C 109.50 . . . ?
H71B C71 H71C 109.50 . . . ?

loop_
_geom_bond_atom_site_label_1
_geom_bond_atom_site_label_2
_geom_bond_distance
_geom_bond_site_symmetry_1
_geom_bond_site_symmetry_2
_geom_bond_publ_flag
F1 C47 1.341(3) . . ?
F2 C47 1.355(3) . . ?
F3 C47 1.344(3) . . ?
O12 C2 1.442(2) . . ?
O12 C1 1.465(3) . . ?
O31 C32 1.359(3) . . ?
O31 C3 1.464(3) . . ?
O32 C32 1.213(3) . . ?
C1 C2 1.472(3) . . ?
C1 C11 1.502(3) . . ?
C1 C10 1.507(3) . . ?
C2 C3 1.505(3) . . ?
C2 H2 1.0000 . . ?
C3 C4 1.552(3) . . ?
C3 H3 1.0000 . . ?
C4 C33 1.511(3) . . ?
C4 C5 1.543(3) . . ?
C4 H4 1.0000 . . ?
C5 C6 1.542(3) . . ?
C5 H5A 0.9900 . . ?
C5 H5B 0.9900 . . ?
C6 C7 1.504(3) . . ?
C6 H6A 0.9900 . . ?
C6 H6B 0.9900 . . ?
C7 C8 1.341(3) . . ?
C7 C71 1.509(3) . . ?
C8 C9 1.503(3) . . ?
C8 H8 0.9500 . . ?
C9 C10 1.549(3) . . ?
C9 H9A 0.9900 . . ?
C9 H9B 0.9900 . . ?
C10 H10A 0.9900 . . ?
C10 H10B 0.9900 . . ?
C11 H11A 0.9800 . . ?
C11 H11B 0.9800 . . ?
C11 H11C 0.9800 . . ?
C32 C33 1.476(3) . . ?
C33 C40 1.330(3) . . ?
C40 C41 1.484(3) . . ?
C40 H40 0.9500 . . ?
C41 C46 1.397(3) . . ?
C41 C42 1.405(3) . . ?
C42 C43 1.387(3) . . ?
C42 C47 1.493(3) . . ?
C43 C44 1.385(3) . . ?
C43 H43 0.9500 . . ?
C44 C45 1.377(3) . . ?
C44 H44 0.9500 . . ?
C45 C46 1.386(3) . . ?
C45 H45 0.9500 . . ?
C46 H46 0.9500 . . ?
C71 H71A 0.9800 . . ?
C71 H71B 0.9800 . . ?
C71 H71C 0.9800 . . ?

loop_
_geom_torsion_atom_site_label_1
_geom_torsion_atom_site_label_2
_geom_torsion_atom_site_label_3
_geom_torsion_atom_site_label_4
_geom_torsion
_geom_torsion_site_symmetry_1
_geom_torsion_site_symmetry_2
_geom_torsion_site_symmetry_3
_geom_torsion_site_symmetry_4
_geom_torsion_publ_flag
C2 O12 C1 C11 -115.7(2) . . . . ?
C2 O12 C1 C10 105.1(2) . . . . ?
C1 O12 C2 C3 113.3(2) . . . . ?
C11 C1 C2 O12 97.5(2) . . . . ?
C10 C1 C2 O12 -108.0(2) . . . . ?
O12 C1 C2 C3 -109.4(2) . . . . ?
C11 C1 C2 C3 -11.8(3) . . . . ?
C10 C1 C2 C3 142.6(2) . . . . ?
C32 O31 C3 C2 125.91(19) . . . . ?
C32 O31 C3 C4 6.3(2) . . . . ?
O12 C2 C3 O31 51.6(3) . . . . ?
C1 C2 C3 O31 124.3(2) . . . . ?
O12 C2 C3 C4 169.08(19) . . . . ?
C1 C2 C3 C4 -118.2(2) . . . . ?
O31 C3 C4 C33 -5.0(2) . . . . ?
C2 C3 C4 C33 -123.3(2) . . . . ?
O31 C3 C4 C5 -131.7(2) . . . . ?
C2 C3 C4 C5 109.9(2) . . . . ?
C33 C4 C5 C6 138.8(2) . . . . ?
C3 C4 C5 C6 -101.1(2) . . . . ?
C4 C5 C6 C7 68.6(3) . . . . ?
C5 C6 C7 C8 -96.0(3) . . . . ?
C5 C6 C7 C71 82.8(2) . . . . ?
C6 C7 C8 C9 171.4(2) . . . . ?
C71 C7 C8 C9 -7.3(4) . . . . ?
C7 C8 C9 C10 -110.0(3) . . . . ?
O12 C1 C10 C9 -155.2(2) . . . . ?
C2 C1 C10 C9 -88.5(3) . . . . ?
C11 C1 C10 C9 67.5(3) . . . . ?
C8 C9 C10 C1 47.3(3) . . . . ?
C3 O31 C32 O32 175.8(2) . . . . ?
C3 O31 C32 C33 -4.9(2) . . . . ?
O32 C32 C33 C40 2.6(4) . . . . ?
O31 C32 C33 C40 -176.6(2) . . . . ?
O32 C32 C33 C4 -179.3(2) . . . . ?
O31 C32 C33 C4 1.4(2) . . . . ?
C5 C4 C33 C40 -52.7(3) . . . . ?
C3 C4 C33 C40 -179.9(2) . . . . ?
C5 C4 C33 C32 129.47(19) . . . . ?
C3 C4 C33 C32 2.3(2) . . . . ?
C32 C33 C40 C41 175.64(19) . . . . ?
C4 C33 C40 C41 -1.9(4) . . . . ?
C33 C40 C41 C46 -46.5(3) . . . . ?
C33 C40 C41 C42 133.6(3) . . . . ?
C46 C41 C42 C43 1.8(3) . . . . ?
C40 C41 C42 C43 -178.2(2) . . . . ?
C46 C41 C42 C47 177.3(2) . . . . ?
C40 C41 C42 C47 -2.8(3) . . . . ?
C41 C42 C43 C44 -0.7(3) . . . . ?
C47 C42 C43 C44 -176.2(2) . . . . ?
C42 C43 C44 C45 -0.3(3) . . . . ?
C43 C44 C45 C46 0.0(3) . . . . ?
C44 C45 C46 C41 1.2(3) . . . . ?
C42 C41 C46 C45 -2.1(3) . . . . ?
C40 C41 C46 C45 178.0(2) . . . . ?
C43 C42 C47 F1 -126.8(2) . . . . ?
C41 C42 C47 F1 57.7(3) . . . . ?
C43 C42 C47 F3 -5.6(3) . . . . ?
C41 C42 C47 F3 178.9(2) . . . . ?
C43 C42 C47 F2 113.6(2) . . . . ?
C41 C42 C47 F2 -61.9(3) . . . . ?

loop_
_cod_related_entry_id
_cod_related_entry_database
_cod_related_entry_code
1 ChemSpider 30659044
